data_7715848
loop_
_publ_author_name
'Handzlik, Gabriela'
'Dziubek, Kamil F.'
'Hanfland, Michael'
'Pinkowicz, Dawid'

_publ_section_title
;
 Simultaneous manipulation of iron(II) spin crossover and LIESST behaviour
 using pressure, temperature and light.
;
_journal_issue 18
_journal_name_full 'Dalton transactions (Cambridge, England : 2003)'
_journal_page_first 7677
_journal_page_last 7681
_journal_paper_doi 10.1039/d4dt00509k
_journal_volume 53
_journal_year 2024
_chemical_formula_moiety 'C32 H32 Fe2 N24 Nb, 4(H2 O)'
_chemical_formula_sum 'C32 H40 Fe2 N24 Nb O4'
_chemical_formula_weight 1029.49
_chemical_name_systematic
'catena-[tetrakis(m2-Cyano)-octakis(1H-pyrazole-N2)-tetracyano-di-iron(ii)-niobium(iv) tetrahydrate]'
_chemical_properties_physical Air-sensitive
_space_group_crystal_system tetragonal
_space_group_IT_number 88
_space_group_name_Hall '-I 4ad'
_space_group_name_H-M_alt 'I 41/a :2'
_atom_sites_solution_hydrogens mixed
_atom_sites_solution_primary dual
_audit_creation_date 2024-01-22
_audit_creation_method
;
Olex2 1.5
(compiled 2023.08.24 svn.re1ec1418 for OlexSys, GUI svn.r6817)
;
_audit_update_record
;
2024-03-15 deposited with the CCDC.	2024-04-09 downloaded from the CCDC.
;
_cell_angle_alpha 90
_cell_angle_beta 90
_cell_angle_gamma 90
_cell_formula_units_Z 4
_cell_length_a 21.1151(5)
_cell_length_b 21.1151(5)
_cell_length_c 9.3661(17)
_cell_measurement_reflns_used 739
_cell_measurement_temperature 100.00
_cell_measurement_theta_max 19.4620
_cell_measurement_theta_min 2.0850
_cell_volume 4175.9(8)
_computing_cell_refinement 'CrysAlisPro 1.171.41.119a (Rigaku OD, 2021)'
_computing_data_collection 'CrysAlisPro 1.171.41.119a (Rigaku OD, 2021)'
_computing_data_reduction 'CrysAlisPro 1.171.41.119a (Rigaku OD, 2021)'
_computing_molecular_graphics 'Olex2 1.5 (Dolomanov et al., 2009)'
_computing_publication_material 'Olex2 1.5 (Dolomanov et al., 2009)'
_computing_structure_refinement 'SHELXL 2019/2 (Sheldrick, 2015)'
_computing_structure_solution 'SHELXT 2018/2 (Sheldrick, 2018)'
_diffrn_ambient_pressure 830000
_diffrn_ambient_temperature 100.00
_diffrn_detector 'Hybrid Pixel Array Detector'
_diffrn_detector_area_resol_mean 13.3333
_diffrn_measured_fraction_theta_full 0.589
_diffrn_measured_fraction_theta_max 0.334
_diffrn_measurement_details
;
List of Runs (angles in degrees, time in seconds):

  # Type    Start    End  Width  t~exp~   \w     \q     \k     \f   Frames
#--------------------------------------------------------------------------
  1  \w    -32.00  32.00   0.50    0.20    --    0.00   0.00   0.00  128
;
_diffrn_measurement_device 'abstract diffractometer'
_diffrn_measurement_device_type 'esperanto-CrysAlisPro-abstract goniometer imported esperanto images'
_diffrn_measurement_method '\w scans'
_diffrn_orient_matrix_type 'CrysAlisPro convention (1999,Acta A55,543-557)'
_diffrn_orient_matrix_UB_11 -0.0060022000
_diffrn_orient_matrix_UB_12 -0.0004277000
_diffrn_orient_matrix_UB_13 0.0416285000
_diffrn_orient_matrix_UB_21 -0.0174929000
_diffrn_orient_matrix_UB_22 0.0063589000
_diffrn_orient_matrix_UB_23 -0.0124834000
_diffrn_orient_matrix_UB_31 -0.0059274000
_diffrn_orient_matrix_UB_32 -0.0183461000
_diffrn_orient_matrix_UB_33 -0.0053134000
_diffrn_radiation_monochromator synchrotron
_diffrn_radiation_probe x-ray
_diffrn_radiation_type synchrotron
_diffrn_radiation_wavelength 0.41008
_diffrn_reflns_av_R_equivalents 0.0513
_diffrn_reflns_av_unetI/netI 0.0720
_diffrn_reflns_Laue_measured_fraction_full 0.589
_diffrn_reflns_Laue_measured_fraction_max 0.334
_diffrn_reflns_limit_h_max 30
_diffrn_reflns_limit_h_min -31
_diffrn_reflns_limit_k_max 31
_diffrn_reflns_limit_k_min -30
_diffrn_reflns_limit_l_max 7
_diffrn_reflns_limit_l_min -6
_diffrn_reflns_number 3895
_diffrn_reflns_point_group_measured_fraction_full 0.589
_diffrn_reflns_point_group_measured_fraction_max 0.334
_diffrn_reflns_theta_full 14.244
_diffrn_reflns_theta_max 20.147
_diffrn_reflns_theta_min 1.767
_diffrn_source synchrotron
_exptl_absorpt_coefficient_mu 0.568
_exptl_absorpt_correction_T_max 1.00000
_exptl_absorpt_correction_T_min 0.06271
_exptl_absorpt_correction_type multi-scan
_exptl_absorpt_process_details
;
CrysAlisPro 1.171.41.119a (Rigaku Oxford Diffraction, 2021)
Empirical absorption correction using spherical harmonics,
implemented in SCALE3 ABSPACK scaling algorithm.
;
_exptl_crystal_colour violet
_exptl_crystal_density_diffrn 1.638
_exptl_crystal_description block
_exptl_crystal_F_000 2100
_exptl_crystal_preparation 'Magnetic properties'
_exptl_crystal_recrystallization_method 'Re-crystallisation from solvent: water'
_exptl_crystal_size_max 0.1
_exptl_crystal_size_mid 0.1
_exptl_crystal_size_min 0.03
_refine_diff_density_max 0.335
_refine_diff_density_min -0.282
_refine_diff_density_rms 0.065
_refine_ls_extinction_method none
_refine_ls_goodness_of_fit_ref 1.058
_refine_ls_hydrogen_treatment mixed
_refine_ls_matrix_type full
_refine_ls_number_parameters 151
_refine_ls_number_reflns 1737
_refine_ls_number_restraints 4
_refine_ls_restrained_S_all 1.056
_refine_ls_R_factor_all 0.0852
_refine_ls_R_factor_gt 0.0543
_refine_ls_shift/su_max 0.000
_refine_ls_shift/su_mean 0.000
_refine_ls_structure_factor_coef Fsqd
_refine_ls_weighting_details 'w=1/[\s^2^(Fo^2^)+(0.0582P)^2^+3.5958P] where P=(Fo^2^+2Fc^2^)/3'
_refine_ls_weighting_scheme calc
_refine_ls_wR_factor_gt 0.1309
_refine_ls_wR_factor_ref 0.1473
_reflns_Friedel_coverage 0.000
_reflns_number_gt 1185
_reflns_number_total 1737
_reflns_threshold_expression 'I > 2\s(I)'
_cod_data_source_file d4dt00509k2.cif
_cod_data_source_block fenb_0039
_cod_depositor_comments 'Adding full bibliography for 7715833--7715849.cif.'
_cod_original_sg_symbol_H-M 'I 41/a'
_cod_database_code 7715848
_shelx_shelxl_version_number 2019/2
_chemical_oxdiff_formula 'C11 H10 N O'
_shelx_space_group_comment
;
The symmetry employed for this shelxl refinement is uniquely defined
by the following loop, which should always be used as a source of
symmetry information in preference to the above space-group names.
They are only intended as comments.
;
_olex2_refinement_description
;
1. Fixed Uiso
 At 1.2 times of:
  All C(H) groups, All C(H,H) groups, All N(H) groups
2. Restrained distances
 O1-H2
 0.95 with sigma of 0.02
 O1-H1
 0.95 with sigma of 0.02
 H2-H1
 1.5 with sigma of 0.04
 H2-N6
 3.3 with sigma of 0.04
3.a Aromatic/amide H refined with riding coordinates:
 N4(H3), N6(H7), C3(H6), C4(H5), C6(H10), C8(H8), C5(H4), C7(H9)
;
_olex2_submission_special_instructions 'No special instructions were received'
_oxdiff_diffrn_reflns_filtered 572
_oxdiff_exptl_absorpt_empirical_details
;
Empirical correction (ABSPACK) includes:
- Absorption correction using spherical harmonics
- Frame scaling
;
_oxdiff_exptl_absorpt_empirical_full_max 4.999
_oxdiff_exptl_absorpt_empirical_full_min 0.253

loop_
_space_group_symop_operation_xyz
'x, y, z'
'-x+1/2, -y, z+1/2'
'-y+3/4, x+1/4, z+1/4'
'y+3/4, -x+3/4, z+3/4'
'x+1/2, y+1/2, z+1/2'
'-x+1, -y+1/2, z+1'
'-y+5/4, x+3/4, z+3/4'
'y+5/4, -x+5/4, z+5/4'
'-x, -y, -z'
'x-1/2, y, -z-1/2'
'y-3/4, -x-1/4, -z-1/4'
'-y-3/4, x-3/4, -z-3/4'
'-x+1/2, -y+1/2, -z+1/2'
'x, y+1/2, -z'
'y-1/4, -x+1/4, -z+1/4'
'-y-1/4, x-1/4, -z-1/4'

loop_
_atom_site_label
_atom_site_type_symbol
_atom_site_fract_x
_atom_site_fract_y
_atom_site_fract_z
_atom_site_U_iso_or_equiv
_atom_site_adp_type
_atom_site_occupancy
_atom_site_site_symmetry_order
_atom_site_calc_flag
_atom_site_refinement_flags_posn
_atom_site_refinement_flags_adp
_atom_site_refinement_flags_occupancy
_atom_site_disorder_assembly
_atom_site_disorder_group
Nb1 Nb 0.500000 0.250000 0.375000 0.0373(5) Uani 1 4 d S T P . .
Fe1 Fe 0.500000 0.500000 0.500000 0.0403(7) Uani 1 2 d S . P . .
O1 O 0.44190(17) 0.36564(18) 0.8020(8) 0.049(2) Uani 1 1 d D . . . .
N3 N 0.45542(19) 0.51305(18) 0.3029(9) 0.046(3) Uani 1 1 d . . . . .
N2 N 0.4825(2) 0.40330(19) 0.4816(9) 0.046(3) Uani 1 1 d . . . . .
N1 N 0.5159(2) 0.1603(2) 0.0821(10) 0.051(3) Uani 1 1 d . . . . .
N5 N 0.4156(2) 0.51746(19) 0.6063(8) 0.045(3) Uani 1 1 d . . . . .
N4 N 0.4534(2) 0.4654(2) 0.2068(11) 0.056(3) Uani 1 1 d . . . . .
H3 H 0.467403 0.426882 0.224158 0.067 Uiso 1 1 calc R U . . .
N6 N 0.3908(2) 0.4784(2) 0.7066(10) 0.058(3) Uani 1 1 d D . . . .
H7 H 0.408949 0.443413 0.736773 0.069 Uiso 1 1 calc R U . . .
C1 C 0.5100(3) 0.1899(2) 0.1787(12) 0.051(4) Uani 1 1 d . . . . .
C2 C 0.4855(2) 0.3510(2) 0.4479(11) 0.039(3) Uani 1 1 d . . . . .
C3 C 0.4299(3) 0.5617(3) 0.2303(13) 0.059(4) Uani 1 1 d . . . . .
H6 H 0.425030 0.603066 0.268346 0.070 Uiso 1 1 calc R U . . .
C4 C 0.4119(3) 0.5449(3) 0.0961(12) 0.053(4) Uani 1 1 d . . . . .
H5 H 0.392192 0.570945 0.026369 0.064 Uiso 1 1 calc R U . . .
C6 C 0.3744(3) 0.5655(2) 0.5960(12) 0.053(4) Uani 1 1 d . . . . .
H10 H 0.380392 0.601528 0.536901 0.064 Uiso 1 1 calc R U . . .
C8 C 0.3348(3) 0.5002(3) 0.7540(12) 0.064(4) Uani 1 1 d . . . . .
H8 H 0.308534 0.480946 0.823996 0.077 Uiso 1 1 calc R U . . .
C5 C 0.4281(3) 0.4829(3) 0.0834(13) 0.057(4) Uani 1 1 d . . . . .
H4 H 0.422459 0.457015 0.001420 0.069 Uiso 1 1 calc R U . . .
C7 C 0.3227(3) 0.5561(3) 0.6809(12) 0.060(4) Uani 1 1 d . . . . .
H9 H 0.286217 0.582238 0.688417 0.071 Uiso 1 1 calc R U . . .
H1 H 0.467(3) 0.357(3) 0.885(5) 0.071 Uiso 1 1 d D U . . .
H2 H 0.414(4) 0.330(3) 0.801(17) 0.53(17) Uiso 1 1 d D . . . .

loop_
_atom_site_aniso_label
_atom_site_aniso_U_11
_atom_site_aniso_U_22
_atom_site_aniso_U_33
_atom_site_aniso_U_23
_atom_site_aniso_U_13
_atom_site_aniso_U_12
Nb1 0.0403(3) 0.0403(3) 0.0312(17) 0.000 0.000 0.000
Fe1 0.0463(5) 0.0340(5) 0.040(2) -0.0027(6) -0.0010(6) 0.0021(3)
O1 0.061(2) 0.058(2) 0.028(9) 0.004(3) -0.005(3) -0.0004(16)
N3 0.052(2) 0.036(2) 0.051(10) -0.004(3) -0.002(3) -0.0004(16)
N2 0.053(2) 0.044(2) 0.041(10) 0.005(3) 0.001(3) 0.0059(16)
N1 0.070(3) 0.037(2) 0.047(11) 0.009(3) 0.000(3) 0.0021(19)
N5 0.052(2) 0.044(2) 0.040(10) -0.004(3) -0.001(3) 0.0042(16)
N4 0.070(3) 0.041(2) 0.056(12) -0.003(3) -0.004(4) 0.0084(19)
N6 0.062(3) 0.053(3) 0.059(12) 0.012(3) -0.004(3) -0.001(2)
C1 0.055(3) 0.038(3) 0.060(14) 0.000(4) 0.004(4) 0.007(2)
C2 0.053(3) 0.045(2) 0.018(11) 0.006(3) 0.003(3) -0.0015(19)
C3 0.058(3) 0.042(3) 0.076(15) 0.003(4) -0.007(4) 0.003(2)
C4 0.056(3) 0.054(3) 0.049(15) 0.004(4) -0.006(4) 0.009(2)
C6 0.066(3) 0.042(3) 0.053(13) 0.003(3) -0.002(4) 0.000(2)
C8 0.062(4) 0.065(4) 0.066(15) -0.005(4) 0.013(4) -0.003(3)
C5 0.078(4) 0.053(3) 0.041(16) 0.001(4) -0.016(5) 0.005(3)
C7 0.064(4) 0.055(3) 0.060(15) -0.010(4) 0.011(4) 0.004(2)

loop_
_atom_type_symbol
_atom_type_description
_atom_type_scat_dispersion_real
_atom_type_scat_dispersion_imag
_atom_type_scat_source
C C -0.0011 0.0005 'International Tables Vol C Tables 4.2.6.8 and 6.1.1.4'
H H 0.0000 0.0000 'International Tables Vol C Tables 4.2.6.8 and 6.1.1.4'
Fe Fe 0.1482 0.3017 'International Tables Vol C Tables 4.2.6.8 and 6.1.1.4'
N N -0.0016 0.0010 'International Tables Vol C Tables 4.2.6.8 and 6.1.1.4'
Nb Nb -0.0343 1.6958 'International Tables Vol C Tables 4.2.6.8 and 6.1.1.4'
O O -0.0014 0.0018 'International Tables Vol C Tables 4.2.6.8 and 6.1.1.4'

loop_
_geom_angle_atom_site_label_1
_geom_angle_atom_site_label_2
_geom_angle_atom_site_label_3
_geom_angle
_geom_angle_site_symmetry_1
_geom_angle_site_symmetry_3
_geom_angle_publ_flag
C1 Nb1 C1 69.9(4) 16_656 11_666 ?
C1 Nb1 C1 132.2(3) 11_666 . ?
C1 Nb1 C1 132.2(3) 16_656 . ?
C1 Nb1 C1 132.2(3) 16_656 6_554 ?
C1 Nb1 C1 132.2(3) 11_666 6_554 ?
C1 Nb1 C1 69.9(4) 6_554 . ?
C1 Nb1 C2 76.4(2) 6_554 11_666 ?
C1 Nb1 C2 142.5(3) . . ?
C1 Nb1 C2 76.4(2) 11_666 . ?
C1 Nb1 C2 76.4(2) 16_656 6_554 ?
C1 Nb1 C2 142.5(3) 11_666 11_666 ?
C1 Nb1 C2 142.5(3) 6_554 6_554 ?
C1 Nb1 C2 75.0(3) . 11_666 ?
C1 Nb1 C2 142.5(3) 16_656 16_656 ?
C1 Nb1 C2 75.0(3) 11_666 6_554 ?
C1 Nb1 C2 72.6(3) 11_666 16_656 ?
C1 Nb1 C2 75.0(3) 16_656 . ?
C1 Nb1 C2 75.0(3) 6_554 16_656 ?
C1 Nb1 C2 72.6(3) 6_554 . ?
C1 Nb1 C2 76.4(2) . 16_656 ?
C1 Nb1 C2 72.6(3) 16_656 11_666 ?
C1 Nb1 C2 72.6(3) . 6_554 ?
C2 Nb1 C2 95.24(14) 16_656 6_554 ?
C2 Nb1 C2 144.8(5) 16_656 11_666 ?
C2 Nb1 C2 144.8(5) 6_554 . ?
C2 Nb1 C2 95.24(14) 11_666 6_554 ?
C2 Nb1 C2 95.24(14) 11_666 . ?
C2 Nb1 C2 95.24(14) 16_656 . ?
N3 Fe1 N3 180.00(19) 9_666 . ?
N2 Fe1 N3 88.6(2) 9_666 9_666 ?
N2 Fe1 N3 88.6(2) . . ?
N2 Fe1 N3 91.4(2) 9_666 . ?
N2 Fe1 N3 91.4(2) . 9_666 ?
N2 Fe1 N2 180.0 . 9_666 ?
N5 Fe1 N3 89.2(2) . 9_666 ?
N5 Fe1 N3 90.8(2) . . ?
N5 Fe1 N3 90.8(2) 9_666 9_666 ?
N5 Fe1 N3 89.2(2) 9_666 . ?
N5 Fe1 N2 86.47(19) 9_666 . ?
N5 Fe1 N2 86.47(19) . 9_666 ?
N5 Fe1 N2 93.53(19) . . ?
N5 Fe1 N2 93.53(19) 9_666 9_666 ?
N5 Fe1 N5 180.0 9_666 . ?
H1 O1 H2 102(4) . . ?
N4 N3 Fe1 120.3(4) . . ?
C3 N3 Fe1 136.7(6) . . ?
C3 N3 N4 102.6(8) . . ?
C2 N2 Fe1 162.6(6) . . ?
N6 N5 Fe1 123.9(3) . . ?
C6 N5 Fe1 131.1(6) . . ?
C6 N5 N6 105.0(6) . . ?
N3 N4 H3 123.7 . . ?
C5 N4 N3 112.7(5) . . ?
C5 N4 H3 123.7 . . ?
N5 N6 H7 124.4 . . ?
C8 N6 N5 111.2(5) . . ?
C8 N6 H7 124.4 . . ?
N1 C1 Nb1 178.8(5) . . ?
N2 C2 Nb1 175.1(5) . . ?
N3 C3 H6 123.8 . . ?
N3 C3 C4 112.4(6) . . ?
C4 C3 H6 123.8 . . ?
C3 C4 H5 127.4 . . ?
C5 C4 C3 105.2(8) . . ?
C5 C4 H5 127.4 . . ?
N5 C6 H10 124.2 . . ?
N5 C6 C7 111.6(7) . . ?
C7 C6 H10 124.2 . . ?
N6 C8 H8 126.6 . . ?
N6 C8 C7 106.8(7) . . ?
C7 C8 H8 126.6 . . ?
N4 C5 C4 107.1(9) . . ?
N4 C5 H4 126.5 . . ?
C4 C5 H4 126.5 . . ?
C6 C7 C8 105.2(5) . . ?
C6 C7 H9 127.4 . . ?
C8 C7 H9 127.4 . . ?

loop_
_geom_bond_atom_site_label_1
_geom_bond_atom_site_label_2
_geom_bond_distance
_geom_bond_site_symmetry_2
_geom_bond_publ_flag
Nb1 C1 2.244(10) 16_656 ?
Nb1 C1 2.244(10) 6_554 ?
Nb1 C1 2.244(10) 11_666 ?
Nb1 C1 2.244(10) . ?
Nb1 C2 2.261(6) 16_656 ?
Nb1 C2 2.261(6) 6_554 ?
Nb1 C2 2.261(6) 11_666 ?
Nb1 C2 2.261(6) . ?
Fe1 N3 2.090(8) . ?
Fe1 N3 2.090(8) 9_666 ?
Fe1 N2 2.082(4) . ?
Fe1 N2 2.082(4) 9_666 ?
Fe1 N5 2.075(5) . ?
Fe1 N5 2.074(5) 9_666 ?
O1 H1 0.96(2) . ?
O1 H2 0.95(2) . ?
N3 N4 1.351(10) . ?
N3 C3 1.344(9) . ?
N2 C2 1.150(7) . ?
N1 C1 1.107(13) . ?
N5 N6 1.355(10) . ?
N5 C6 1.339(6) . ?
N4 H3 0.8800 . ?
N4 C5 1.326(14) . ?
N6 H7 0.8800 . ?
N6 C8 1.343(8) . ?
C3 H6 0.9500 . ?
C3 C4 1.359(15) . ?
C4 H5 0.9500 . ?
C4 C5 1.358(8) . ?
C6 H10 0.9500 . ?
C6 C7 1.365(10) . ?
C8 H8 0.9500 . ?
C8 C7 1.389(11) . ?
C5 H4 0.9500 . ?
C7 H9 0.9500 . ?

loop_
_geom_torsion_atom_site_label_1
_geom_torsion_atom_site_label_2
_geom_torsion_atom_site_label_3
_geom_torsion_atom_site_label_4
_geom_torsion
_geom_torsion_site_symmetry_1
_geom_torsion_site_symmetry_2
_geom_torsion_site_symmetry_3
_geom_torsion_site_symmetry_4
_geom_torsion_publ_flag
Fe1 N3 N4 C5 -174.8(5) . . . . ?
Fe1 N3 C3 C4 174.0(5) . . . . ?
Fe1 N5 N6 C8 -177.8(6) . . . . ?
Fe1 N5 C6 C7 176.4(6) . . . . ?
N3 N4 C5 C4 -0.4(9) . . . . ?
N3 C3 C4 C5 -1.2(9) . . . . ?
N5 N6 C8 C7 0.0(10) . . . . ?
N5 C6 C7 C8 3.4(10) . . . . ?
N4 N3 C3 C4 1.0(8) . . . . ?
N6 N5 C6 C7 -3.4(10) . . . . ?
N6 C8 C7 C6 -2.0(10) . . . . ?
C3 N3 N4 C5 -0.4(8) . . . . ?
C3 C4 C5 N4 0.9(9) . . . . ?
C6 N5 N6 C8 2.1(10) . . . . ?
